data_4038657
loop_
_publ_author_name
'Cornelius, Lyndon A. M.'
'Li, Jianqing'
'Smith, Daniel'
'Krishnananthan, Subramaniam'
'Yip, Shiuhang'
'Wu, Dauh-Rurng'
'Pawluczyk, Joseph'
'Aulakh, Darpandeep'
'Sarjeant, Amy A.'
'Kempson, James'
'Tino, Joseph A.'
'Mathur, Arvind'
'Dhar, T. G. Murali'
'Cherney, Robert J.'

_publ_section_title
;
 Synthesis of 1-(tert-Butyl) 4-Methyl
 (1R,2S,4R)-2-Methylcyclohexane-1,4-Dicarboxylate from Hagemann's
 tert-Butyl Ester for an Improved Synthesis of BMS-986251.
;
_journal_name_full 'The Journal of organic chemistry'
_journal_paper_doi 10.1021/acs.joc.0c01169
_journal_year 2020
_chemical_absolute_configuration ad
_chemical_formula_moiety 'C10 H16 O4'
_chemical_formula_sum 'C10 H16 O4'
_chemical_formula_weight 200.23
_chemical_name_systematic '(1R,2S,4R)-4-(methoxycarbonyl)-2-methylcyclohexane-1-carboxylic acid'
_space_group_crystal_system triclinic
_space_group_IT_number 1
_space_group_name_Hall 'P 1'
_space_group_name_H-M_alt 'P 1'
_atom_sites_solution_hydrogens geom
_audit_creation_date 2020-01-15
_audit_creation_method
;
Olex2 1.3
(compiled Nov 21 2019 18:26:39 for OlexSys, GUI svn.r6003)
;
_cell_angle_alpha 90.941(3)
_cell_angle_beta 94.795(4)
_cell_angle_gamma 102.677(3)
_cell_formula_units_Z 8
_cell_length_a 9.5884(6)
_cell_length_b 14.8739(9)
_cell_length_c 15.0818(9)
_cell_measurement_reflns_used 9118
_cell_measurement_temperature 100.0
_cell_measurement_theta_max 68.75
_cell_measurement_theta_min 3.05
_cell_volume 2089.8(2)
_computing_cell_refinement 'SAINT V8.40A (?, 2016)'
_computing_data_reduction 'SAINT V8.40A (?, 2016)'
_computing_molecular_graphics 'Olex2 1.3 (Dolomanov et al., 2009)'
_computing_publication_material 'Olex2 1.3 (Dolomanov et al., 2009)'
_computing_structure_refinement 'XL  (Sheldrick, 2008)'
_computing_structure_solution 'SHELXT 2014/5 (Sheldrick, 2014)'
_diffrn_ambient_temperature 100.0
_diffrn_detector 'CMOS area detector'
_diffrn_detector_area_resol_mean 8.33
_diffrn_detector_type 'Bruker PHOTON III'
_diffrn_measured_fraction_theta_full 0.965
_diffrn_measured_fraction_theta_max 0.949
_diffrn_measurement_device '\K-geometry diffractometer'
_diffrn_measurement_device_type 'Bruker D8 VENTURE'
_diffrn_measurement_method '\f and \w scans'
_diffrn_radiation_collimation 'focusing mirror'
_diffrn_radiation_monochromator 'mirror optics'
_diffrn_radiation_probe x-ray
_diffrn_radiation_type CuK\a
_diffrn_radiation_wavelength 1.54178
_diffrn_reflns_av_R_equivalents 0.0546
_diffrn_reflns_av_unetI/netI 0.0872
_diffrn_reflns_Laue_measured_fraction_full 0.965
_diffrn_reflns_Laue_measured_fraction_max 0.949
_diffrn_reflns_limit_h_max 11
_diffrn_reflns_limit_h_min -11
_diffrn_reflns_limit_k_max 17
_diffrn_reflns_limit_k_min -17
_diffrn_reflns_limit_l_max 18
_diffrn_reflns_limit_l_min -16
_diffrn_reflns_number 15693
_diffrn_reflns_point_group_measured_fraction_full 0.806
_diffrn_reflns_point_group_measured_fraction_max 0.791
_diffrn_reflns_theta_full 67.679
_diffrn_reflns_theta_max 68.874
_diffrn_reflns_theta_min 2.942
_diffrn_source 'microfocus sealed X-ray tube'
_diffrn_source_current 1.2
_diffrn_source_power 0.06
_diffrn_source_type 'Incoatec I\ms'
_diffrn_source_voltage 50.0
_diffrn_standards_number 0
_exptl_absorpt_coefficient_mu 0.814
_exptl_absorpt_correction_T_max 0.7268
_exptl_absorpt_correction_T_min 0.5614
_exptl_absorpt_correction_type multi-scan
_exptl_absorpt_process_details
;
SADABS-2016/2 (Bruker,2016/2) was used for absorption correction.
wR2(int) was 0.1497 before and 0.1008 after correction.
The Ratio of minimum to maximum transmission is 0.7724.
The \l/2 correction factor is Not present.
;
_exptl_crystal_colour 'clear colourless'
_exptl_crystal_colour_lustre clear
_exptl_crystal_colour_primary colourless
_exptl_crystal_density_diffrn 1.273
_exptl_crystal_description plates
_exptl_crystal_F_000 864
_exptl_crystal_preparation 'as is'
_exptl_crystal_size_max 0.105
_exptl_crystal_size_mid 0.097
_exptl_crystal_size_min 0.072
_refine_diff_density_max 0.461
_refine_diff_density_min -0.350
_refine_diff_density_rms 0.076
_refine_ls_abs_structure_details
;
 Classical Flack method preferred over Parsons because s.u. lower.
;
_refine_ls_abs_structure_Flack -0.1(3)
_refine_ls_extinction_method none
_refine_ls_goodness_of_fit_ref 1.046
_refine_ls_hydrogen_treatment constr
_refine_ls_matrix_type full
_refine_ls_number_parameters 1036
_refine_ls_number_reflns 12280
_refine_ls_number_restraints 3
_refine_ls_restrained_S_all 1.046
_refine_ls_R_factor_all 0.0850
_refine_ls_R_factor_gt 0.0790
_refine_ls_shift/su_max 0.000
_refine_ls_shift/su_mean 0.000
_refine_ls_structure_factor_coef Fsqd
_refine_ls_weighting_details 'w=1/[\s^2^(Fo^2^)+(0.1305P)^2^+0.9650P] where P=(Fo^2^+2Fc^2^)/3'
_refine_ls_weighting_scheme calc
_refine_ls_wR_factor_gt 0.2003
_refine_ls_wR_factor_ref 0.2059
_reflns_Friedel_coverage 0.666
_reflns_Friedel_fraction_full 0.648
_reflns_Friedel_fraction_max 0.632
_reflns_number_gt 11080
_reflns_number_total 12280
_reflns_threshold_expression 'I > 2\s(I)'
_cod_data_source_file jo0c01169_si_001.cif
_cod_data_source_block xrd1020_a
_cod_database_code 4038657
_shelx_shelxl_version_number 2017/1
_shelx_space_group_comment
;
The symmetry employed for this shelxl refinement is uniquely defined
by the following loop, which should always be used as a source of
symmetry information in preference to the above space-group names.
They are only intended as comments.
;
_shelx_estimated_absorpt_t_max 0.944
_shelx_estimated_absorpt_t_min 0.919
_olex2_refinement_description
;
1. Fixed Uiso
 At 1.2 times of:
  All C(H) groups, All C(H,H) groups
 At 1.5 times of:
  All C(H,H,H) groups, All O(H) groups
2. Uiso/Uaniso restraints and constraints
Uanis(O1A) = Uanis(O1AA)
3. Others
 Fixed Sof: O1A(0.55) O1AA(0.45)
4.a Ternary CH refined with riding coordinates:
 C2A(H2A), C4A(H4AA), C5A(H5A), C2B(H2B), C2C(H2C), C2D(H2D), C2E(H2E),
 C2F(H2F), C2G(H2G), C2H(H2H), C4B(H4BA), C4C(H4CA), C4D(H4DA), C4E(H4EA),
 C4F(H4FA), C4G(H4GA), C4H(H4HA), C5B(H5B), C5C(H5C), C5D(H5D), C5E(H5E),
 C5F(H5F), C5G(H5G), C5H(H5H)
4.b Secondary CH2 refined with riding coordinates:
 C3A(H3AA,H3AB), C6A(H6AA,H6AB), C7A(H7AA,H7AB), C3B(H3BA,H3BB), C3C(H3CA,
 H3CB), C3D(H3DA,H3DB), C3E(H3EA,H3EB), C3F(H3FA,H3FB), C3G(H3GA,H3GB),
 C3H(H3HA,H3HB), C6B(H6BA,H6BB), C6C(H6CA,H6CB), C6D(H6DA,H6DB), C6E(H6EA,H6EB),
  C6F(H6FA,H6FB), C6G(H6GA,H6GB), C6H(H6HA,H6HB), C7B(H7BA,H7BB), C7C(H7CA,
 H7CB), C7D(H7DA,H7DB), C7E(H7EA,H7EB), C7F(H7FA,H7FB), C7G(H7GA,H7GB),
 C7H(H7HA,H7HB)
4.c Idealised Me refined as rotating group:
 C9A(H9AA,H9AB,H9AC), C10A(H10A,H10B,H10C), C9B(H9BA,H9BB,H9BC), C9C(H9CA,H9CB,
 H9CC), C9D(H9DA,H9DB,H9DC), C9E(H9EA,H9EB,H9EC), C9F(H9FA,H9FB,H9FC), C9G(H9GA,
 H9GB,H9GC), C9H(H9HA,H9HB,H9HC), C10B(H10D,H10E,H10F), C10C(H10G,H10H,H10I),
 C10D(H10J,H10K,H10L), C10E(H10M,H10N,H10O), C10F(H10P,H10Q,H10R), C10G(H10S,
 H10T,H10U), C10H(H10V,H10W,H10X)
4.d Idealised tetrahedral OH refined as rotating group:
 O4A(H4A), O4B(H4B), O4C(H4C), O4D(H4D), O4E(H4E), O4F(H4F), O4G(H4G), O4H(H4H)
;
_olex2_date_sample_data_collection 2019-10-22
_olex2_date_sample_submission 2019-09-24
_olex2_diffrn_ambient_temperature_device 'Oxford Cryosystems'
_olex2_exptl_crystal_mounting_method 'The crystal was mounted on a MITIGEN holder in perfluoroether oil'
_olex2_submission_special_instructions 'No special instructions were received'

loop_
_space_group_symop_operation_xyz
'x, y, z'

loop_
_atom_site_label
_atom_site_type_symbol
_atom_site_fract_x
_atom_site_fract_y
_atom_site_fract_z
_atom_site_U_iso_or_equiv
_atom_site_adp_type
_atom_site_occupancy
_atom_site_site_symmetry_order
_atom_site_calc_flag
_atom_site_refinement_flags_posn
_atom_site_refinement_flags_adp
_atom_site_refinement_flags_occupancy
_atom_site_disorder_assembly
_atom_site_disorder_group
O1A O 0.689(3) 0.9220(11) 0.2563(17) 0.052(5) Uani 0.55 1 d . . P A 1
O1AA O 0.669(4) 0.8880(15) 0.278(2) 0.052(5) Uani 0.45 1 d . . P A 2
O2A O 0.9034(5) 0.8927(3) 0.2933(3) 0.0356(10) Uani 1 1 d . . . . .
O3A O 0.6619(5) 0.5308(3) -0.0285(3) 0.0370(11) Uani 1 1 d . . . . .
O4A O 0.8899(4) 0.5234(3) 0.0059(3) 0.0301(9) Uani 1 1 d . . . . .
H4A H 0.873535 0.488162 -0.039658 0.045 Uiso 1 1 calc R U . . .
C1A C 0.7781(8) 0.8751(5) 0.2456(5) 0.0359(15) Uani 1 1 d . . . . .
C2A C 0.7670(7) 0.8068(4) 0.1682(4) 0.0270(12) Uani 1 1 d . . . . .
H2A H 0.719442 0.830946 0.115077 0.032 Uiso 1 1 calc R U . . .
C3A C 0.9111(6) 0.7902(4) 0.1433(4) 0.0284(12) Uani 1 1 d . . . . .
H3AA H 0.970180 0.848877 0.124638 0.034 Uiso 1 1 calc R U . . .
H3AB H 0.962687 0.770525 0.196566 0.034 Uiso 1 1 calc R U . . .
C4A C 0.8955(6) 0.7174(4) 0.0687(4) 0.0238(11) Uani 1 1 d . . . . .
H4AA H 0.992563 0.704582 0.063148 0.029 Uiso 1 1 calc R U . . .
C5A C 0.7957(6) 0.6265(4) 0.0935(4) 0.0252(12) Uani 1 1 d . . . . .
H5A H 0.843423 0.601890 0.146371 0.030 Uiso 1 1 calc R U . . .
C6A C 0.6506(6) 0.6410(4) 0.1179(4) 0.0275(12) Uani 1 1 d . . . . .
H6AA H 0.593309 0.582307 0.137721 0.033 Uiso 1 1 calc R U . . .
H6AB H 0.597721 0.659454 0.064523 0.033 Uiso 1 1 calc R U . . .
C7A C 0.6686(8) 0.7154(5) 0.1919(4) 0.0348(14) Uani 1 1 d . . . . .
H7AA H 0.709758 0.693123 0.247576 0.042 Uiso 1 1 calc R U . . .
H7AB H 0.573218 0.726367 0.202752 0.042 Uiso 1 1 calc R U . . .
C8A C 0.7747(6) 0.5564(4) 0.0177(4) 0.0238(11) Uani 1 1 d . . . . .
C9A C 0.8466(6) 0.7528(4) -0.0201(4) 0.0276(12) Uani 1 1 d . . . . .
H9AA H 0.755665 0.771607 -0.015144 0.041 Uiso 1 1 calc R U . . .
H9AB H 0.833024 0.703768 -0.066256 0.041 Uiso 1 1 calc R U . . .
H9AC H 0.919449 0.805821 -0.035990 0.041 Uiso 1 1 calc R U . . .
C10A C 0.9151(8) 0.9551(5) 0.3699(5) 0.0403(16) Uani 1 1 d . . . . .
H10A H 0.908946 1.016489 0.349616 0.060 Uiso 1 1 calc R U . . .
H10B H 1.007496 0.958865 0.404517 0.060 Uiso 1 1 calc R U . . .
H10C H 0.836912 0.932120 0.407178 0.060 Uiso 1 1 calc R U . . .
O1B O 0.7786(7) 0.0659(5) 0.5112(5) 0.071(2) Uani 1 1 d . . . . .
O1C O 0.6906(5) 0.8968(4) 0.7636(3) 0.0442(13) Uani 1 1 d . . . . .
O1D O 0.7366(8) 0.0328(5) 0.0369(4) 0.068(2) Uani 1 1 d . . . . .
O1E O 0.2066(5) 0.9079(3) 1.0168(3) 0.0342(10) Uani 1 1 d . . . . .
O1F O 0.2900(6) 0.1036(4) 0.2732(4) 0.0521(15) Uani 1 1 d . . . . .
O1G O 0.1375(5) 0.8713(3) 0.5333(3) 0.0399(11) Uani 1 1 d . . . . .
O1H O 0.3023(5) 0.1114(4) 0.7486(4) 0.0501(15) Uani 1 1 d . . . . .
O2B O 0.5650(5) 0.0966(3) 0.5012(4) 0.0428(12) Uani 1 1 d . . . . .
O2C O 0.9257(4) 0.9092(3) 0.7958(3) 0.0286(9) Uani 1 1 d . . . . .
O2D O 0.5794(5) 0.1080(3) -0.0205(3) 0.0394(11) Uani 1 1 d . . . . .
O2E O 0.3563(5) 0.8461(3) 1.1040(3) 0.0358(10) Uani 1 1 d . . . . .
O2F O 0.0776(5) 0.1263(3) 0.2170(3) 0.0335(10) Uani 1 1 d . . . . .
O2G O 0.3532(5) 0.8505(3) 0.5843(3) 0.0312(10) Uani 1 1 d . . . . .
O2H O 0.0785(5) 0.1187(3) 0.7011(3) 0.0311(9) Uani 1 1 d . . . . .
O3B O 0.8183(5) 0.3830(3) 0.8814(3) 0.0324(10) Uani 1 1 d . . . . .
O3C O 0.7129(4) 0.6046(3) 0.3953(3) 0.0277(9) Uani 1 1 d . . . . .
O3D O 0.6858(5) 0.3787(3) 0.3743(3) 0.0331(10) Uani 1 1 d . . . . .
O3E O 0.4182(5) 0.5581(3) 0.7445(3) 0.0288(9) Uani 1 1 d . . . . .
O3F O 0.3186(5) 0.5071(3) 0.5328(3) 0.0343(10) Uani 1 1 d . . . . .
O3G O 0.3395(5) 0.5431(3) 0.2295(3) 0.0290(9) Uani 1 1 d . . . . .
O3H O 0.2237(5) 0.4859(3) 1.0238(3) 0.0340(10) Uani 1 1 d . . . . .
O4B O 0.6153(5) 0.4212(4) 0.8292(3) 0.0448(13) Uani 1 1 d . . . . .
H4B H 0.634772 0.458901 0.872906 0.067 Uiso 1 1 calc R U . . .
O4C O 0.6633(5) 0.5017(3) 0.4988(3) 0.0293(9) Uani 1 1 d . . . . .
H4C H 0.667965 0.465437 0.456334 0.044 Uiso 1 1 calc R U . . .
O4D O 0.6722(5) 0.4752(3) 0.2639(3) 0.0332(10) Uani 1 1 d . . . . .
H4D H 0.684127 0.514257 0.306296 0.050 Uiso 1 1 calc R U . . .
O4E O 0.3057(5) 0.6369(3) 0.6505(3) 0.0364(10) Uani 1 1 d . . . . .
H4E H 0.314475 0.595083 0.614620 0.055 Uiso 1 1 calc R U . . .
O4F O 0.4002(5) 0.4153(3) 0.6288(3) 0.0275(9) Uani 1 1 d . . . . .
H4F H 0.419171 0.463329 0.661595 0.041 Uiso 1 1 calc R U . . .
O4G O 0.1798(6) 0.6041(3) 0.1473(3) 0.0433(12) Uani 1 1 d . . . . .
H4G H 0.177002 0.558624 0.112920 0.065 Uiso 1 1 calc R U . . .
O4H O 0.3687(4) 0.4181(3) 1.1093(3) 0.0264(9) Uani 1 1 d . . . . .
H4H H 0.359415 0.458041 1.147057 0.040 Uiso 1 1 calc R U . . .
C1B C 0.6972(7) 0.1108(4) 0.5362(4) 0.0294(13) Uani 1 1 d . . . . .
C1C C 0.8024(6) 0.8766(4) 0.7471(4) 0.0256(12) Uani 1 1 d . . . . .
C1D C 0.6819(7) 0.0988(4) 0.0383(4) 0.0297(13) Uani 1 1 d . . . . .
C1E C 0.2767(6) 0.8503(4) 1.0291(4) 0.0263(12) Uani 1 1 d . . . . .
C1F C 0.1937(6) 0.1447(4) 0.2740(4) 0.0309(14) Uani 1 1 d . . . . .
C1G C 0.2334(6) 0.8312(4) 0.5291(4) 0.0238(11) Uani 1 1 d . . . . .
C1H C 0.1965(6) 0.1417(4) 0.7571(4) 0.0275(12) Uani 1 1 d . . . . .
C2B C 0.7369(6) 0.1825(4) 0.6106(4) 0.0242(12) Uani 1 1 d . . . . .
H2B H 0.843532 0.205063 0.615294 0.029 Uiso 1 1 calc R U . . .
C2C C 0.8183(6) 0.8116(4) 0.6725(4) 0.0226(11) Uani 1 1 d . . . . .
H2C H 0.921581 0.824149 0.660331 0.027 Uiso 1 1 calc R U . . .
C2D C 0.7213(6) 0.1748(4) 0.1092(4) 0.0264(12) Uani 1 1 d . . . . .
H2D H 0.823770 0.179482 0.131806 0.032 Uiso 1 1 calc R U . . .
C2E C 0.2843(6) 0.7740(4) 0.9628(4) 0.0238(11) Uani 1 1 d . . . . .
H2E H 0.234408 0.714397 0.986908 0.029 Uiso 1 1 calc R U . . .
C2F C 0.1911(7) 0.2214(5) 0.3405(5) 0.0391(16) Uani 1 1 d . . . . .
H2F H 0.092915 0.234489 0.337717 0.047 Uiso 1 1 calc R U . . .
C2G C 0.2342(6) 0.7526(4) 0.4641(4) 0.0237(12) Uani 1 1 d . . . . .
H2G H 0.214099 0.694835 0.498327 0.028 Uiso 1 1 calc R U . . .
C2H C 0.1827(6) 0.2097(4) 0.8288(4) 0.0238(12) Uani 1 1 d . . . . .
H2H H 0.078539 0.203364 0.836797 0.029 Uiso 1 1 calc R U . . .
C3B C 0.6693(8) 0.2666(4) 0.5924(4) 0.0354(14) Uani 1 1 d . . . . .
H3BA H 0.699381 0.293365 0.535478 0.043 Uiso 1 1 calc R U . . .
H3BB H 0.563423 0.245804 0.586085 0.043 Uiso 1 1 calc R U . . .
C3C C 0.7746(6) 0.7126(4) 0.7019(4) 0.0270(12) Uani 1 1 d . . . . .
H3CA H 0.676025 0.701925 0.720714 0.032 Uiso 1 1 calc R U . . .
H3CB H 0.839453 0.704157 0.754202 0.032 Uiso 1 1 calc R U . . .
C3D C 0.7080(7) 0.2697(4) 0.0748(4) 0.0294(13) Uani 1 1 d . . . . .
H3DA H 0.772834 0.286230 0.027014 0.035 Uiso 1 1 calc R U . . .
H3DB H 0.608510 0.265340 0.048439 0.035 Uiso 1 1 calc R U . . .
C3E C 0.2047(6) 0.7850(4) 0.8738(4) 0.0243(11) Uani 1 1 d . . . . .
H3EA H 0.250558 0.844096 0.848624 0.029 Uiso 1 1 calc R U . . .
H3EB H 0.104419 0.787177 0.882982 0.029 Uiso 1 1 calc R U . . .
C3F C 0.2338(10) 0.1919(5) 0.4353(5) 0.049(2) Uani 1 1 d . . . . .
H3FA H 0.164034 0.135631 0.449691 0.059 Uiso 1 1 calc R U . . .
H3FB H 0.329636 0.177085 0.436810 0.059 Uiso 1 1 calc R U . . .
C3G C 0.1135(7) 0.7419(5) 0.3895(5) 0.0380(16) Uani 1 1 d . . . . .
H3GA H 0.125115 0.799641 0.356306 0.046 Uiso 1 1 calc R U . . .
H3GB H 0.020261 0.731908 0.415660 0.046 Uiso 1 1 calc R U . . .
C3H C 0.2593(6) 0.1912(4) 0.9172(4) 0.0246(12) Uani 1 1 d . . . . .
H3HA H 0.362450 0.196380 0.909988 0.029 Uiso 1 1 calc R U . . .
H3HB H 0.218604 0.127594 0.934633 0.029 Uiso 1 1 calc R U . . .
C4B C 0.7133(7) 0.3411(4) 0.6669(4) 0.0315(13) Uani 1 1 d . . . . .
H4BA H 0.653329 0.387595 0.655520 0.038 Uiso 1 1 calc R U . . .
C4C C 0.7792(6) 0.6400(4) 0.6289(4) 0.0244(11) Uani 1 1 d . . . . .
H4CA H 0.733124 0.577950 0.649791 0.029 Uiso 1 1 calc R U . . .
C4D C 0.7443(6) 0.3462(4) 0.1470(4) 0.0275(12) Uani 1 1 d . . . . .
H4DA H 0.717474 0.401993 0.120712 0.033 Uiso 1 1 calc R U . . .
C4E C 0.2045(6) 0.7055(4) 0.8075(4) 0.0224(11) Uani 1 1 d . . . . .
H4EA H 0.162635 0.721455 0.748468 0.027 Uiso 1 1 calc R U . . .
C4F C 0.2373(9) 0.2688(5) 0.5060(5) 0.048(2) Uani 1 1 d . . . . .
H4FA H 0.276953 0.248863 0.563933 0.057 Uiso 1 1 calc R U . . .
C4G C 0.1122(7) 0.6605(5) 0.3241(5) 0.0402(17) Uani 1 1 d . . . . .
H4GA H 0.041222 0.663259 0.272253 0.048 Uiso 1 1 calc R U . . .
C4H C 0.2435(6) 0.2595(4) 0.9907(4) 0.0249(12) Uani 1 1 d . . . . .
H4HA H 0.303112 0.248019 1.045225 0.030 Uiso 1 1 calc R U . . .
C5B C 0.6750(6) 0.2967(4) 0.7556(4) 0.0285(13) Uani 1 1 d . . . . .
H5B H 0.568678 0.272412 0.751071 0.034 Uiso 1 1 calc R U . . .
C5C C 0.6912(6) 0.6588(4) 0.5437(4) 0.0218(11) Uani 1 1 d . . . . .
H5C H 0.589792 0.651832 0.558658 0.026 Uiso 1 1 calc R U . . .
C5D C 0.6488(6) 0.3175(4) 0.2233(4) 0.0261(12) Uani 1 1 d . . . . .
H5D H 0.547129 0.309063 0.197307 0.031 Uiso 1 1 calc R U . . .
C5E C 0.3616(6) 0.6987(4) 0.7968(4) 0.0229(11) Uani 1 1 d . . . . .
H5E H 0.411767 0.758517 0.773216 0.027 Uiso 1 1 calc R U . . .
C5F C 0.3428(6) 0.3580(4) 0.4808(4) 0.0242(12) Uani 1 1 d . . . . .
H5F H 0.440021 0.343471 0.483187 0.029 Uiso 1 1 calc R U . . .
C5G C 0.2637(7) 0.6746(4) 0.2890(4) 0.0294(13) Uani 1 1 d . . . . .
H5G H 0.283852 0.735449 0.259830 0.035 Uiso 1 1 calc R U . . .
C5H C 0.3066(6) 0.3588(4) 0.9618(4) 0.0223(11) Uani 1 1 d . . . . .
H5H H 0.410851 0.364002 0.954709 0.027 Uiso 1 1 calc R U . . .
C6B C 0.7457(8) 0.2155(4) 0.7742(4) 0.0364(14) Uani 1 1 d . . . . .
H6BA H 0.718734 0.188918 0.831693 0.044 Uiso 1 1 calc R U . . .
H6BB H 0.851364 0.236961 0.778074 0.044 Uiso 1 1 calc R U . . .
C6C C 0.7413(6) 0.7575(4) 0.5141(4) 0.0240(11) Uani 1 1 d . . . . .
H6CA H 0.842192 0.767504 0.499568 0.029 Uiso 1 1 calc R U . . .
H6CB H 0.681754 0.767204 0.459775 0.029 Uiso 1 1 calc R U . . .
C6D C 0.6645(7) 0.2243(4) 0.2604(4) 0.0321(13) Uani 1 1 d . . . . .
H6DA H 0.764098 0.229439 0.286873 0.039 Uiso 1 1 calc R U . . .
H6DB H 0.599210 0.207573 0.307943 0.039 Uiso 1 1 calc R U . . .
C6E C 0.4409(6) 0.6869(4) 0.8862(4) 0.0306(13) Uani 1 1 d . . . . .
H6EA H 0.541397 0.684829 0.877568 0.037 Uiso 1 1 calc R U . . .
H6EB H 0.394599 0.627853 0.911369 0.037 Uiso 1 1 calc R U . . .
C6F C 0.3102(8) 0.3867(5) 0.3873(4) 0.0350(14) Uani 1 1 d . . . . .
H6FA H 0.386465 0.439701 0.373141 0.042 Uiso 1 1 calc R U . . .
H6FB H 0.218093 0.406830 0.383250 0.042 Uiso 1 1 calc R U . . .
C6G C 0.3803(6) 0.6778(4) 0.3658(4) 0.0273(12) Uani 1 1 d . . . . .
H6GA H 0.361020 0.619482 0.397930 0.033 Uiso 1 1 calc R U . . .
H6GB H 0.475265 0.685356 0.342203 0.033 Uiso 1 1 calc R U . . .
C6H C 0.2354(7) 0.3796(4) 0.8732(4) 0.0276(12) Uani 1 1 d . . . . .
H6HA H 0.283128 0.441784 0.855295 0.033 Uiso 1 1 calc R U . . .
H6HB H 0.133456 0.379641 0.879712 0.033 Uiso 1 1 calc R U . . .
C7B C 0.6964(8) 0.1421(4) 0.6991(4) 0.0363(15) Uani 1 1 d . . . . .
H7BA H 0.741986 0.089405 0.710912 0.044 Uiso 1 1 calc R U . . .
H7BB H 0.591026 0.119228 0.696731 0.044 Uiso 1 1 calc R U . . .
C7C C 0.7293(6) 0.8262(4) 0.5873(4) 0.0277(12) Uani 1 1 d . . . . .
H7CA H 0.627532 0.818526 0.599374 0.033 Uiso 1 1 calc R U . . .
H7CB H 0.763552 0.889712 0.567505 0.033 Uiso 1 1 calc R U . . .
C7D C 0.6291(7) 0.1492(4) 0.1872(4) 0.0315(13) Uani 1 1 d . . . . .
H7DA H 0.526419 0.139358 0.165496 0.038 Uiso 1 1 calc R U . . .
H7DB H 0.645721 0.090748 0.211809 0.038 Uiso 1 1 calc R U . . .
C7E C 0.4389(6) 0.7668(4) 0.9510(4) 0.0307(13) Uani 1 1 d . . . . .
H7EA H 0.492135 0.825222 0.927982 0.037 Uiso 1 1 calc R U . . .
H7EB H 0.487569 0.757038 1.009389 0.037 Uiso 1 1 calc R U . . .
C7F C 0.3006(8) 0.3081(4) 0.3200(4) 0.0315(13) Uani 1 1 d . . . . .
H7FA H 0.396155 0.293174 0.319258 0.038 Uiso 1 1 calc R U . . .
H7FB H 0.273728 0.328291 0.259934 0.038 Uiso 1 1 calc R U . . .
C7G C 0.3802(7) 0.7587(5) 0.4292(4) 0.0324(14) Uani 1 1 d . . . . .
H7GA H 0.452997 0.759860 0.480039 0.039 Uiso 1 1 calc R U . . .
H7GB H 0.407315 0.817068 0.397758 0.039 Uiso 1 1 calc R U . . .
C7H C 0.2440(6) 0.3081(4) 0.8008(4) 0.0265(12) Uani 1 1 d . . . . .
H7HA H 0.345447 0.313998 0.788625 0.032 Uiso 1 1 calc R U . . .
H7HB H 0.189823 0.320318 0.745179 0.032 Uiso 1 1 calc R U . . .
C8B C 0.7122(6) 0.3703(4) 0.8299(4) 0.0282(13) Uani 1 1 d . . . . .
C8C C 0.6907(5) 0.5866(4) 0.4720(4) 0.0226(12) Uani 1 1 d . . . . .
C8D C 0.6721(6) 0.3928(4) 0.2958(4) 0.0250(12) Uani 1 1 d . . . . .
C8E C 0.3663(5) 0.6242(4) 0.7297(4) 0.0220(11) Uani 1 1 d . . . . .
C8F C 0.3520(6) 0.4341(4) 0.5497(4) 0.0248(12) Uani 1 1 d . . . . .
C8G C 0.2676(7) 0.6002(4) 0.2194(4) 0.0293(13) Uani 1 1 d . . . . .
C8H C 0.2948(6) 0.4279(4) 1.0337(4) 0.0245(12) Uani 1 1 d . . . . .
C9B C 0.8693(9) 0.3917(5) 0.6689(5) 0.0420(17) Uani 1 1 d . . . . .
H9BA H 0.887626 0.444228 0.711653 0.063 Uiso 1 1 calc R U . . .
H9BB H 0.889727 0.413985 0.609537 0.063 Uiso 1 1 calc R U . . .
H9BC H 0.931335 0.349670 0.686873 0.063 Uiso 1 1 calc R U . . .
C9C C 0.9342(6) 0.6386(4) 0.6105(4) 0.0260(12) Uani 1 1 d . . . . .
H9CA H 0.932947 0.592429 0.563163 0.039 Uiso 1 1 calc R U . . .
H9CB H 0.985966 0.622947 0.664829 0.039 Uiso 1 1 calc R U . . .
H9CC H 0.982443 0.699521 0.591867 0.039 Uiso 1 1 calc R U . . .
C9D C 0.9047(7) 0.3724(5) 0.1771(5) 0.0368(15) Uani 1 1 d . . . . .
H9DA H 0.922270 0.420377 0.224555 0.055 Uiso 1 1 calc R U . . .
H9DB H 0.958243 0.395692 0.126560 0.055 Uiso 1 1 calc R U . . .
H9DC H 0.936272 0.317976 0.199404 0.055 Uiso 1 1 calc R U . . .
C9E C 0.1121(6) 0.6147(4) 0.8332(4) 0.0266(12) Uani 1 1 d . . . . .
H9EA H 0.154683 0.594724 0.888698 0.040 Uiso 1 1 calc R U . . .
H9EB H 0.106753 0.567910 0.785746 0.040 Uiso 1 1 calc R U . . .
H9EC H 0.015387 0.622900 0.841592 0.040 Uiso 1 1 calc R U . . .
C9F C 0.0907(10) 0.2836(8) 0.5185(7) 0.082(4) Uani 1 1 d . . . . .
H9FA H 0.092766 0.316499 0.575639 0.124 Uiso 1 1 calc R U . . .
H9FB H 0.022689 0.223817 0.518121 0.124 Uiso 1 1 calc R U . . .
H9FC H 0.060518 0.320190 0.470082 0.124 Uiso 1 1 calc R U . . .
C9G C 0.0656(7) 0.5679(5) 0.3669(5) 0.0414(17) Uani 1 1 d . . . . .
H9GA H 0.062426 0.517991 0.323024 0.062 Uiso 1 1 calc R U . . .
H9GB H -0.029860 0.562954 0.387597 0.062 Uiso 1 1 calc R U . . .
H9GC H 0.134365 0.563279 0.417526 0.062 Uiso 1 1 calc R U . . .
C9H C 0.0898(7) 0.2477(4) 1.0147(4) 0.0329(14) Uani 1 1 d . . . . .
H9HA H 0.032835 0.270504 0.966722 0.049 Uiso 1 1 calc R U . . .
H9HB H 0.088712 0.282646 1.070142 0.049 Uiso 1 1 calc R U . . .
H9HC H 0.048852 0.182206 1.022568 0.049 Uiso 1 1 calc R U . . .
C10B C 0.5227(9) 0.0267(5) 0.4299(5) 0.0475(18) Uani 1 1 d . . . . .
H10D H 0.595008 0.036217 0.386752 0.071 Uiso 1 1 calc R U . . .
H10E H 0.429723 0.031212 0.400227 0.071 Uiso 1 1 calc R U . . .
H10F H 0.514790 -0.034541 0.454692 0.071 Uiso 1 1 calc R U . . .
C10C C 0.9206(7) 0.9723(4) 0.8684(4) 0.0327(14) Uani 1 1 d . . . . .
H10G H 0.901676 1.029772 0.844604 0.049 Uiso 1 1 calc R U . . .
H10H H 1.012770 0.985386 0.904786 0.049 Uiso 1 1 calc R U . . .
H10I H 0.843885 0.944508 0.905071 0.049 Uiso 1 1 calc R U . . .
C10D C 0.5279(7) 0.0348(5) -0.0880(5) 0.0387(15) Uani 1 1 d . . . . .
H10J H 0.464378 0.055216 -0.133916 0.058 Uiso 1 1 calc R U . . .
H10K H 0.474953 -0.020074 -0.060533 0.058 Uiso 1 1 calc R U . . .
H10L H 0.609786 0.019859 -0.115194 0.058 Uiso 1 1 calc R U . . .
C10E C 0.3571(7) 0.9169(5) 1.1718(5) 0.0384(15) Uani 1 1 d . . . . .
H10M H 0.374481 0.977513 1.145002 0.058 Uiso 1 1 calc R U . . .
H10N H 0.433343 0.915932 1.219089 0.058 Uiso 1 1 calc R U . . .
H10O H 0.264172 0.905114 1.197046 0.058 Uiso 1 1 calc R U . . .
C10F C 0.0733(9) 0.0519(5) 0.1523(5) 0.0423(17) Uani 1 1 d . . . . .
H10P H 0.153578 0.069017 0.115312 0.063 Uiso 1 1 calc R U . . .
H10Q H -0.017487 0.040848 0.114539 0.063 Uiso 1 1 calc R U . . .
H10R H 0.080781 -0.004298 0.183631 0.063 Uiso 1 1 calc R U . . .
C10G C 0.3643(7) 0.9233(4) 0.6512(4) 0.0321(13) Uani 1 1 d . . . . .
H10S H 0.372042 0.982483 0.622302 0.048 Uiso 1 1 calc R U . . .
H10T H 0.449732 0.925759 0.692503 0.048 Uiso 1 1 calc R U . . .
H10U H 0.278649 0.910895 0.684200 0.048 Uiso 1 1 calc R U . . .
C10H C 0.0824(8) 0.0521(5) 0.6302(5) 0.0409(16) Uani 1 1 d . . . . .
H10V H -0.003521 0.045647 0.588451 0.061 Uiso 1 1 calc R U . . .
H10W H 0.085158 -0.007725 0.655723 0.061 Uiso 1 1 calc R U . . .
H10X H 0.168156 0.073419 0.598542 0.061 Uiso 1 1 calc R U . . .

loop_
_atom_site_aniso_label
_atom_site_aniso_U_11
_atom_site_aniso_U_22
_atom_site_aniso_U_33
_atom_site_aniso_U_23
_atom_site_aniso_U_13
_atom_site_aniso_U_12
O1A 0.046(7) 0.056(12) 0.058(12) -0.033(8) -0.011(7) 0.030(10)
O1AA 0.046(7) 0.056(12) 0.058(12) -0.033(8) -0.011(7) 0.030(10)
O2A 0.041(2) 0.044(3) 0.025(2) -0.0135(19) -0.0016(18) 0.019(2)
O3A 0.032(2) 0.044(3) 0.036(3) -0.017(2) 0.0005(19) 0.0140(19)
O4A 0.032(2) 0.031(2) 0.030(2) -0.0067(17) 0.0056(17) 0.0139(18)
C1A 0.042(3) 0.038(3) 0.033(4) -0.009(3) 0.001(3) 0.022(3)
C2A 0.033(3) 0.028(3) 0.023(3) -0.004(2) -0.001(2) 0.016(2)
C3A 0.027(3) 0.032(3) 0.028(3) -0.007(2) -0.004(2) 0.013(2)
C4A 0.021(2) 0.027(3) 0.024(3) -0.004(2) -0.001(2) 0.009(2)
C5A 0.031(3) 0.022(3) 0.025(3) 0.005(2) 0.003(2) 0.011(2)
C6A 0.030(3) 0.032(3) 0.021(3) 0.000(2) 0.011(2) 0.005(2)
C7A 0.047(4) 0.039(4) 0.022(3) 0.000(3) 0.015(3) 0.013(3)
C8A 0.028(3) 0.025(3) 0.021(3) 0.004(2) 0.007(2) 0.010(2)
C9A 0.029(3) 0.030(3) 0.027(3) 0.005(2) 0.008(2) 0.009(2)
C10A 0.052(4) 0.044(4) 0.027(4) -0.015(3) -0.002(3) 0.018(3)
O1B 0.062(4) 0.090(5) 0.068(4) -0.053(4) -0.021(3) 0.050(3)
O1C 0.036(2) 0.062(3) 0.039(3) -0.025(2) -0.007(2) 0.026(2)
O1D 0.097(5) 0.071(4) 0.050(4) -0.033(3) -0.027(3) 0.064(4)
O1E 0.043(2) 0.039(2) 0.028(2) -0.0054(18) -0.0006(18) 0.027(2)
O1F 0.041(3) 0.070(4) 0.049(3) -0.033(3) -0.004(2) 0.025(3)
O1G 0.034(2) 0.049(3) 0.041(3) -0.024(2) -0.0074(19) 0.025(2)
O1H 0.034(2) 0.074(4) 0.049(3) -0.036(3) -0.006(2) 0.031(2)
O2B 0.040(3) 0.041(3) 0.047(3) -0.023(2) -0.005(2) 0.015(2)
O2C 0.031(2) 0.034(2) 0.022(2) -0.0053(17) -0.0003(16) 0.0119(17)
O2D 0.038(2) 0.039(2) 0.042(3) -0.019(2) -0.008(2) 0.017(2)
O2E 0.043(2) 0.038(2) 0.030(2) -0.0171(19) -0.0109(19) 0.024(2)
O2F 0.042(2) 0.029(2) 0.029(2) -0.0084(17) -0.0033(19) 0.0108(18)
O2G 0.034(2) 0.035(2) 0.026(2) -0.0154(18) -0.0056(17) 0.0160(18)
O2H 0.032(2) 0.037(2) 0.028(2) -0.0110(18) -0.0051(17) 0.0188(18)
O3B 0.035(2) 0.033(2) 0.030(2) -0.0073(18) 0.0031(18) 0.0096(18)
O3C 0.036(2) 0.033(2) 0.018(2) 0.0000(16) 0.0054(16) 0.0136(17)
O3D 0.048(3) 0.033(2) 0.020(2) -0.0037(17) 0.0043(18) 0.0099(19)
O3E 0.041(2) 0.026(2) 0.024(2) -0.0024(16) 0.0029(17) 0.0162(18)
O3F 0.052(3) 0.033(2) 0.024(2) -0.0019(17) 0.0077(19) 0.021(2)
O3G 0.044(2) 0.029(2) 0.021(2) -0.0054(16) 0.0011(17) 0.0218(18)
O3H 0.055(3) 0.036(2) 0.019(2) -0.0056(17) 0.0011(18) 0.029(2)
O4B 0.030(2) 0.059(3) 0.047(3) -0.032(2) -0.007(2) 0.019(2)
O4C 0.040(2) 0.024(2) 0.023(2) -0.0038(16) 0.0072(17) 0.0025(17)
O4D 0.055(3) 0.028(2) 0.021(2) -0.0004(16) 0.0093(19) 0.015(2)
O4E 0.055(3) 0.040(3) 0.024(2) -0.0027(18) 0.004(2) 0.030(2)
O4F 0.041(2) 0.025(2) 0.019(2) -0.0028(15) 0.0094(17) 0.0096(18)
O4G 0.071(3) 0.046(3) 0.022(2) -0.0120(19) -0.010(2) 0.038(3)
O4H 0.037(2) 0.027(2) 0.019(2) -0.0058(15) 0.0029(17) 0.0150(17)
C1B 0.043(3) 0.026(3) 0.023(3) 0.000(2) 0.002(2) 0.017(3)
C1C 0.029(3) 0.027(3) 0.022(3) 0.001(2) 0.001(2) 0.011(2)
C1D 0.039(3) 0.034(3) 0.022(3) 0.002(2) 0.012(2) 0.017(3)
C1E 0.027(3) 0.029(3) 0.023(3) -0.001(2) 0.007(2) 0.005(2)
C1F 0.027(3) 0.036(3) 0.028(3) -0.007(3) 0.008(2) 0.003(2)
C1G 0.025(3) 0.028(3) 0.020(3) -0.003(2) 0.001(2) 0.010(2)
C1H 0.023(3) 0.031(3) 0.032(3) -0.004(2) 0.007(2) 0.013(2)
C2B 0.029(3) 0.029(3) 0.019(3) 0.001(2) 0.001(2) 0.015(2)
C2C 0.021(2) 0.026(3) 0.023(3) -0.003(2) 0.004(2) 0.010(2)
C2D 0.026(3) 0.029(3) 0.027(3) 0.001(2) 0.005(2) 0.014(2)
C2E 0.022(3) 0.027(3) 0.025(3) -0.001(2) -0.001(2) 0.013(2)
C2F 0.028(3) 0.051(4) 0.039(4) -0.022(3) 0.009(3) 0.009(3)
C2G 0.025(3) 0.028(3) 0.022(3) -0.005(2) 0.004(2) 0.012(2)
C2H 0.021(3) 0.028(3) 0.024(3) -0.006(2) 0.005(2) 0.010(2)
C3B 0.057(4) 0.028(3) 0.027(3) -0.002(2) -0.004(3) 0.023(3)
C3C 0.033(3) 0.029(3) 0.022(3) -0.002(2) 0.004(2) 0.012(2)
C3D 0.031(3) 0.035(3) 0.023(3) 0.001(2) 0.009(2) 0.006(2)
C3E 0.022(2) 0.032(3) 0.023(3) 0.001(2) 0.000(2) 0.014(2)
C3F 0.078(5) 0.028(3) 0.034(4) -0.002(3) 0.018(4) -0.009(3)
C3G 0.036(3) 0.053(4) 0.030(4) -0.018(3) -0.009(3) 0.028(3)
C3H 0.029(3) 0.023(3) 0.028(3) -0.004(2) 0.004(2) 0.018(2)
C4B 0.038(3) 0.028(3) 0.032(3) 0.000(2) -0.002(3) 0.016(3)
C4C 0.028(3) 0.028(3) 0.018(3) -0.001(2) 0.005(2) 0.008(2)
C4D 0.027(3) 0.032(3) 0.024(3) 0.000(2) 0.011(2) 0.005(2)
C4E 0.024(3) 0.030(3) 0.015(3) -0.001(2) 0.000(2) 0.012(2)
C4F 0.066(5) 0.041(4) 0.030(4) -0.009(3) 0.029(3) -0.011(3)
C4G 0.032(3) 0.060(4) 0.034(4) -0.023(3) -0.014(3) 0.031(3)
C4H 0.032(3) 0.025(3) 0.023(3) 0.001(2) 0.009(2) 0.013(2)
C5B 0.024(3) 0.035(3) 0.026(3) -0.011(2) 0.007(2) 0.003(2)
C5C 0.017(2) 0.030(3) 0.020(3) -0.003(2) 0.005(2) 0.007(2)
C5D 0.034(3) 0.029(3) 0.019(3) -0.002(2) 0.010(2) 0.012(2)
C5E 0.024(3) 0.026(3) 0.023(3) 0.001(2) 0.006(2) 0.012(2)
C5F 0.028(3) 0.024(3) 0.022(3) 0.001(2) 0.012(2) 0.006(2)
C5G 0.050(4) 0.028(3) 0.015(3) -0.003(2) 0.005(2) 0.020(3)
C5H 0.026(3) 0.026(3) 0.018(3) -0.003(2) 0.010(2) 0.011(2)
C6B 0.056(4) 0.027(3) 0.026(3) 0.001(2) 0.006(3) 0.007(3)
C6C 0.020(2) 0.033(3) 0.021(3) -0.003(2) 0.002(2) 0.010(2)
C6D 0.045(3) 0.033(3) 0.023(3) 0.003(2) 0.011(3) 0.016(3)
C6E 0.027(3) 0.036(3) 0.034(3) -0.009(3) -0.007(2) 0.021(2)
C6F 0.056(4) 0.034(3) 0.021(3) -0.002(2) 0.005(3) 0.023(3)
C6G 0.023(3) 0.036(3) 0.024(3) -0.011(2) 0.005(2) 0.007(2)
C6H 0.043(3) 0.029(3) 0.015(3) 0.001(2) 0.008(2) 0.015(3)
C7B 0.058(4) 0.026(3) 0.024(3) -0.001(2) 0.004(3) 0.007(3)
C7C 0.032(3) 0.032(3) 0.023(3) -0.002(2) 0.002(2) 0.015(2)
C7D 0.038(3) 0.031(3) 0.028(3) 0.003(2) 0.009(3) 0.011(3)
C7E 0.027(3) 0.038(3) 0.030(3) -0.011(3) -0.006(2) 0.017(2)
C7F 0.053(4) 0.030(3) 0.016(3) 0.005(2) 0.012(3) 0.016(3)
C7G 0.026(3) 0.042(4) 0.028(3) -0.013(3) 0.009(2) 0.003(3)
C7H 0.031(3) 0.035(3) 0.017(3) -0.005(2) 0.008(2) 0.012(2)
C8B 0.018(2) 0.032(3) 0.035(3) -0.005(2) 0.011(2) 0.003(2)
C8C 0.012(2) 0.037(3) 0.019(3) 0.000(2) 0.0017(19) 0.006(2)
C8D 0.028(3) 0.029(3) 0.019(3) 0.000(2) 0.009(2) 0.007(2)
C8E 0.019(2) 0.025(3) 0.023(3) -0.001(2) 0.003(2) 0.007(2)
C8F 0.031(3) 0.022(3) 0.022(3) 0.002(2) 0.011(2) 0.004(2)
C8G 0.048(4) 0.030(3) 0.013(3) -0.002(2) 0.003(2) 0.015(3)
C8H 0.035(3) 0.024(3) 0.015(3) -0.002(2) 0.008(2) 0.006(2)
C9B 0.057(4) 0.030(3) 0.038(4) 0.002(3) 0.022(3) 0.001(3)
C9C 0.023(3) 0.032(3) 0.025(3) -0.004(2) 0.000(2) 0.014(2)
C9D 0.034(3) 0.040(4) 0.036(4) -0.012(3) 0.013(3) 0.004(3)
C9E 0.026(3) 0.030(3) 0.024(3) 0.000(2) -0.001(2) 0.010(2)
C9F 0.055(5) 0.104(8) 0.076(7) -0.055(6) 0.041(5) -0.018(5)
C9G 0.023(3) 0.053(4) 0.045(4) -0.024(3) 0.004(3) 0.003(3)
C9H 0.031(3) 0.038(3) 0.030(3) 0.002(3) 0.017(3) 0.005(3)
C10B 0.058(4) 0.032(4) 0.051(5) -0.015(3) -0.015(4) 0.015(3)
C10C 0.044(3) 0.030(3) 0.024(3) -0.009(2) -0.004(3) 0.010(3)
C10D 0.039(3) 0.034(3) 0.043(4) -0.013(3) -0.001(3) 0.012(3)
C10E 0.041(3) 0.040(4) 0.036(4) -0.017(3) -0.008(3) 0.019(3)
C10F 0.063(4) 0.030(3) 0.036(4) -0.012(3) -0.012(3) 0.021(3)
C10G 0.034(3) 0.033(3) 0.031(3) -0.014(3) -0.005(2) 0.015(3)
C10H 0.046(4) 0.043(4) 0.036(4) -0.018(3) -0.003(3) 0.018(3)

loop_
_atom_type_symbol
_atom_type_description
_atom_type_scat_dispersion_real
_atom_type_scat_dispersion_imag
_atom_type_scat_source
C C 0.0181 0.0091 'International Tables Vol C Tables 4.2.6.8 and 6.1.1.4'
H H 0.0000 0.0000 'International Tables Vol C Tables 4.2.6.8 and 6.1.1.4'
O O 0.0492 0.0322 'International Tables Vol C Tables 4.2.6.8 and 6.1.1.4'

loop_
_exptl_crystal_face_index_h
_exptl_crystal_face_index_k
_exptl_crystal_face_index_l
_exptl_crystal_face_perp_dist
0.00 0.00 1.00 0.0420
-1.00 1.00 0.00 0.0260
-1.00 0.00 0.00 0.0310
1.00 1.00 -1.00 0.0160
1.00 -2.00 -2.00 0.0330
1.00 -1.00 1.00 0.0470
1.00 2.00 2.00 0.0260
2.00 -2.00 -1.00 0.0460
1.00 1.00 -2.00 0.0340
0.00 -3.00 1.00 0.0340

loop_
_geom_angle_atom_site_label_1
_geom_angle_atom_site_label_2
_geom_angle_atom_site_label_3
_geom_angle
_geom_angle_site_symmetry_1
_geom_angle_site_symmetry_3
_geom_angle_publ_flag
C1A O2A C10A 115.4(5) . . ?
C8A O4A H4A 109.5 . . ?
O1A C1A O2A 120.8(13) . . ?
O1A C1A C2A 124.0(13) . . ?
O1AA C1A O2A 120.7(17) . . ?
O1AA C1A C2A 121.0(16) . . ?
O2A C1A C2A 114.2(5) . . ?
C1A C2A H2A 108.0 . . ?
C1A C2A C3A 114.6(5) . . ?
C1A C2A C7A 107.8(5) . . ?
C3A C2A H2A 108.0 . . ?
C3A C2A C7A 110.3(5) . . ?
C7A C2A H2A 108.0 . . ?
C2A C3A H3AA 108.9 . . ?
C2A C3A H3AB 108.9 . . ?
H3AA C3A H3AB 107.8 . . ?
C4A C3A C2A 113.2(5) . . ?
C4A C3A H3AA 108.9 . . ?
C4A C3A H3AB 108.9 . . ?
C3A C4A H4AA 107.4 . . ?
C3A C4A C5A 110.1(5) . . ?
C5A C4A H4AA 107.4 . . ?
C9A C4A C3A 111.2(5) . . ?
C9A C4A H4AA 107.4 . . ?
C9A C4A C5A 113.0(5) . . ?
C4A C5A H5A 108.2 . . ?
C6A C5A C4A 112.1(5) . . ?
C6A C5A H5A 108.2 . . ?
C8A C5A C4A 109.9(5) . . ?
C8A C5A H5A 108.2 . . ?
C8A C5A C6A 110.1(5) . . ?
C5A C6A H6AA 109.3 . . ?
C5A C6A H6AB 109.3 . . ?
C5A C6A C7A 111.4(5) . . ?
H6AA C6A H6AB 108.0 . . ?
C7A C6A H6AA 109.3 . . ?
C7A C6A H6AB 109.3 . . ?
C2A C7A H7AA 109.2 . . ?
C2A C7A H7AB 109.2 . . ?
C6A C7A C2A 112.0(5) . . ?
C6A C7A H7AA 109.2 . . ?
C6A C7A H7AB 109.2 . . ?
H7AA C7A H7AB 107.9 . . ?
O3A C8A O4A 122.4(5) . . ?
O3A C8A C5A 123.6(5) . . ?
O4A C8A C5A 114.0(5) . . ?
C4A C9A H9AA 109.5 . . ?
C4A C9A H9AB 109.5 . . ?
C4A C9A H9AC 109.5 . . ?
H9AA C9A H9AB 109.5 . . ?
H9AA C9A H9AC 109.5 . . ?
H9AB C9A H9AC 109.5 . . ?
O2A C10A H10A 109.5 . . ?
O2A C10A H10B 109.5 . . ?
O2A C10A H10C 109.5 . . ?
H10A C10A H10B 109.5 . . ?
H10A C10A H10C 109.5 . . ?
H10B C10A H10C 109.5 . . ?
C1B O2B C10B 116.7(5) . . ?
C1C O2C C10C 116.0(5) . . ?
C1D O2D C10D 118.0(5) . . ?
C1E O2E C10E 115.8(5) . . ?
C1F O2F C10F 114.6(5) . . ?
C1G O2G C10G 116.7(4) . . ?
C1H O2H C10H 115.7(5) . . ?
C8B O4B H4B 109.5 . . ?
C8C O4C H4C 109.5 . . ?
C8D O4D H4D 109.5 . . ?
C8E O4E H4E 109.5 . . ?
C8F O4F H4F 109.5 . . ?
C8G O4G H4G 109.5 . . ?
C8H O4H H4H 109.5 . . ?
O1B C1B O2B 120.9(6) . . ?
O1B C1B C2B 123.7(6) . . ?
O2B C1B C2B 115.4(5) . . ?
O1C C1C O2C 122.4(5) . . ?
O1C C1C C2C 125.4(5) . . ?
O2C C1C C2C 112.2(5) . . ?
O1D C1D O2D 122.0(6) . . ?
O1D C1D C2D 123.7(6) . . ?
O2D C1D C2D 114.2(5) . . ?
O1E C1E O2E 123.0(5) . . ?
O1E C1E C2E 125.4(5) . . ?
O2E C1E C2E 111.6(5) . . ?
O1F C1F O2F 123.5(6) . . ?
O1F C1F C2F 124.3(6) . . ?
O2F C1F C2F 112.2(5) . . ?
O1G C1G O2G 122.9(5) . . ?
O1G C1G C2G 125.7(5) . . ?
O2G C1G C2G 111.3(4) . . ?
O1H C1H O2H 122.6(5) . . ?
O1H C1H C2H 125.2(5) . . ?
O2H C1H C2H 112.2(4) . . ?
C1B C2B H2B 107.6 . . ?
C1B C2B C3B 112.2(5) . . ?
C1B C2B C7B 111.4(5) . . ?
C3B C2B H2B 107.6 . . ?
C7B C2B H2B 107.6 . . ?
C7B C2B C3B 110.2(5) . . ?
C1C C2C H2C 108.4 . . ?
C1C C2C C3C 109.2(5) . . ?
C1C C2C C7C 111.3(4) . . ?
C3C C2C H2C 108.4 . . ?
C3C C2C C7C 110.9(5) . . ?
C7C C2C H2C 108.4 . . ?
C1D C2D H2D 107.7 . . ?
C1D C2D C3D 113.4(5) . . ?
C1D C2D C7D 109.5(5) . . ?
C3D C2D H2D 107.7 . . ?
C7D C2D H2D 107.7 . . ?
C7D C2D C3D 110.5(5) . . ?
C1E C2E H2E 107.3 . . ?
C1E C2E C7E 112.6(5) . . ?
C3E C2E C1E 111.1(4) . . ?
C3E C2E H2E 107.3 . . ?
C3E C2E C7E 110.9(5) . . ?
C7E C2E H2E 107.3 . . ?
C1F C2F H2F 110.0 . . ?
C1F C2F C3F 109.1(6) . . ?
C1F C2F C7F 109.6(5) . . ?
C3F C2F H2F 110.0 . . ?
C7F C2F H2F 110.0 . . ?
C7F C2F C3F 108.2(5) . . ?
C1G C2G H2G 106.4 . . ?
C1G C2G C3G 112.0(5) . . ?
C1G C2G C7G 112.6(5) . . ?
C3G C2G H2G 106.4 . . ?
C7G C2G H2G 106.4 . . ?
C7G C2G C3G 112.5(5) . . ?
C1H C2H H2H 108.6 . . ?
C1H C2H C3H 111.1(5) . . ?
C1H C2H C7H 109.8(5) . . ?
C3H C2H H2H 108.6 . . ?
C3H C2H C7H 110.2(5) . . ?
C7H C2H H2H 108.6 . . ?
C2B C3B H3BA 109.2 . . ?
C2B C3B H3BB 109.2 . . ?
H3BA C3B H3BB 107.9 . . ?
C4B C3B C2B 112.3(5) . . ?
C4B C3B H3BA 109.2 . . ?
C4B C3B H3BB 109.2 . . ?
C2C C3C H3CA 108.8 . . ?
C2C C3C H3CB 108.8 . . ?
C2C C3C C4C 113.6(5) . . ?
H3CA C3C H3CB 107.7 . . ?
C4C C3C H3CA 108.8 . . ?
C4C C3C H3CB 108.8 . . ?
C2D C3D H3DA 108.9 . . ?
C2D C3D H3DB 108.9 . . ?
H3DA C3D H3DB 107.7 . . ?
C4D C3D C2D 113.4(5) . . ?
C4D C3D H3DA 108.9 . . ?
C4D C3D H3DB 108.9 . . ?
C2E C3E H3EA 109.3 . . ?
C2E C3E H3EB 109.3 . . ?
C2E C3E C4E 111.8(4) . . ?
H3EA C3E H3EB 107.9 . . ?
C4E C3E H3EA 109.3 . . ?
C4E C3E H3EB 109.3 . . ?
C2F C3F H3FA 109.3 . . ?
C2F C3F H3FB 109.3 . . ?
H3FA C3F H3FB 108.0 . . ?
C4F C3F C2F 111.5(6) . . ?
C4F C3F H3FA 109.3 . . ?
C4F C3F H3FB 109.3 . . ?
C2G C3G H3GA 109.2 . . ?
C2G C3G H3GB 109.2 . . ?
C2G C3G C4G 112.1(5) . . ?
H3GA C3G H3GB 107.9 . . ?
C4G C3G H3GA 109.2 . . ?
C4G C3G H3GB 109.2 . . ?
C2H C3H H3HA 109.4 . . ?
C2H C3H H3HB 109.4 . . ?
C2H C3H C4H 111.2(4) . . ?
H3HA C3H H3HB 108.0 . . ?
C4H C3H H3HA 109.4 . . ?
C4H C3H H3HB 109.4 . . ?
C3B C4B H4BA 107.4 . . ?
C3B C4B C5B 108.4(5) . . ?
C5B C4B H4BA 107.4 . . ?
C9B C4B C3B 113.1(6) . . ?
C9B C4B H4BA 107.4 . . ?
C9B C4B C5B 113.0(5) . . ?
C3C C4C H4CA 108.2 . . ?
C3C C4C C5C 109.2(5) . . ?
C5C C4C H4CA 108.2 . . ?
C9C C4C C3C 111.7(5) . . ?
C9C C4C H4CA 108.2 . . ?
C9C C4C C5C 111.2(4) . . ?
C3D C4D H4DA 107.2 . . ?
C3D C4D C5D 108.6(5) . . ?
C3D C4D C9D 112.5(5) . . ?
C5D C4D H4DA 107.2 . . ?
C9D C4D H4DA 107.2 . . ?
C9D C4D C5D 113.8(5) . . ?
C3E C4E H4EA 107.5 . . ?
C3E C4E C5E 109.4(4) . . ?
C5E C4E H4EA 107.5 . . ?
C9E C4E C3E 112.5(5) . . ?
C9E C4E H4EA 107.5 . . ?
C9E C4E C5E 112.3(5) . . ?
C3F C4F H4FA 107.5 . . ?
C3F C4F C5F 108.9(5) . . ?
C5F C4F H4FA 107.5 . . ?
C9F C4F C3F 112.3(7) . . ?
C9F C4F H4FA 107.5 . . ?
C9F C4F C5F 112.9(8) . . ?
C3G C4G H4GA 108.0 . . ?
C3G C4G C5G 108.0(6) . . ?
C5G C4G H4GA 108.0 . . ?
C9G C4G C3G 111.7(6) . . ?
C9G C4G H4GA 108.0 . . ?
C9G C4G C5G 113.1(5) . . ?
C3H C4H H4HA 107.7 . . ?
C3H C4H C5H 108.6(4) . . ?
C5H C4H H4HA 107.7 . . ?
C9H C4H C3H 112.9(5) . . ?
C9H C4H H4HA 107.7 . . ?
C9H C4H C5H 112.2(5) . . ?
C4B C5B H5B 107.6 . . ?
C6B C5B C4B 112.1(5) . . ?
C6B C5B H5B 107.6 . . ?
C8B C5B C4B 109.2(5) . . ?
C8B C5B H5B 107.6 . . ?
C8B C5B C6B 112.5(5) . . ?
C4C C5C H5C 107.0 . . ?
C6C C5C C4C 111.8(4) . . ?
C6C C5C H5C 107.0 . . ?
C8C C5C C4C 110.1(4) . . ?
C8C C5C H5C 107.0 . . ?
C8C C5C C6C 113.5(5) . . ?
C4D C5D H5D 106.7 . . ?
C6D C5D C4D 112.1(5) . . ?
C6D C5D H5D 106.7 . . ?
C8D C5D C4D 111.9(5) . . ?
C8D C5D H5D 106.7 . . ?
C8D C5D C6D 112.3(5) . . ?
C4E C5E H5E 107.3 . . ?
C6E C5E C4E 111.4(5) . . ?
C6E C5E H5E 107.3 . . ?
C8E C5E C4E 111.0(4) . . ?
C8E C5E H5E 107.3 . . ?
C8E C5E C6E 112.3(4) . . ?
C4F C5F H5F 106.6 . . ?
C6F C5F C4F 113.2(6) . . ?
C6F C5F H5F 106.6 . . ?
C8F C5F C4F 110.5(4) . . ?
C8F C5F H5F 106.6 . . ?
C8F C5F C6F 112.8(5) . . ?
C4G C5G H5G 107.8 . . ?
C6G C5G C4G 111.1(5) . . ?
C6G C5G H5G 107.8 . . ?
C8G C5G C4G 111.0(5) . . ?
C8G C5G H5G 107.8 . . ?
C8G C5G C6G 111.1(5) . . ?
C4H C5H H5H 107.9 . . ?
C6H C5H C4H 112.1(5) . . ?
C6H C5H H5H 107.9 . . ?
C8H C5H C4H 109.9(4) . . ?
C8H C5H H5H 107.9 . . ?
C8H C5H C6H 111.1(5) . . ?
C5B C6B H6BA 109.8 . . ?
C5B C6B H6BB 109.8 . . ?
C5B C6B C7B 109.4(6) . . ?
H6BA C6B H6BB 108.2 . . ?
C7B C6B H6BA 109.8 . . ?
C7B C6B H6BB 109.8 . . ?
C5C C6C H6CA 109.6 . . ?
C5C C6C H6CB 109.6 . . ?
H6CA C6C H6CB 108.1 . . ?
C7C C6C C5C 110.5(5) . . ?
C7C C6C H6CA 109.6 . . ?
C7C C6C H6CB 109.6 . . ?
C5D C6D H6DA 109.5 . . ?
C5D C6D H6DB 109.5 . . ?
H6DA C6D H6DB 108.1 . . ?
C7D C6D C5D 110.8(5) . . ?
C7D C6D H6DA 109.5 . . ?
C7D C6D H6DB 109.5 . . ?
C5E C6E H6EA 109.6 . . ?
C5E C6E H6EB 109.6 . . ?
C5E C6E C7E 110.3(5) . . ?
H6EA C6E H6EB 108.1 . . ?
C7E C6E H6EA 109.6 . . ?
C7E C6E H6EB 109.6 . . ?
C5F C6F H6FA 109.4 . . ?
C5F C6F H6FB 109.4 . . ?
C5F C6F C7F 111.3(5) . . ?
H6FA C6F H6FB 108.0 . . ?
C7F C6F H6FA 109.4 . . ?
C7F C6F H6FB 109.4 . . ?
C5G C6G H6GA 109.9 . . ?
C5G C6G H6GB 109.9 . . ?
H6GA C6G H6GB 108.3 . . ?
C7G C6G C5G 108.9(5) . . ?
C7G C6G H6GA 109.9 . . ?
C7G C6G H6GB 109.9 . . ?
C5H C6H H6HA 109.4 . . ?
C5H C6H H6HB 109.4 . . ?
C5H C6H C7H 111.1(5) . . ?
H6HA C6H H6HB 108.0 . . ?
C7H C6H H6HA 109.4 . . ?
C7H C6H H6HB 109.4 . . ?
C2B C7B C6B 110.1(5) . . ?
C2B C7B H7BA 109.6 . . ?
C2B C7B H7BB 109.6 . . ?
C6B C7B H7BA 109.6 . . ?
C6B C7B H7BB 109.6 . . ?
H7BA C7B H7BB 108.2 . . ?
C2C C7C H7CA 109.5 . . ?
C2C C7C H7CB 109.5 . . ?
C6C C7C C2C 110.7(5) . . ?
C6C C7C H7CA 109.5 . . ?
C6C C7C H7CB 109.5 . . ?
H7CA C7C H7CB 108.1 . . ?
C2D C7D H7DA 109.3 . . ?
C2D C7D H7DB 109.3 . . ?
C6D C7D C2D 111.4(5) . . ?
C6D C7D H7DA 109.3 . . ?
C6D C7D H7DB 109.3 . . ?
H7DA C7D H7DB 108.0 . . ?
C2E C7E H7EA 109.5 . . ?
C2E C7E H7EB 109.5 . . ?
C6E C7E C2E 110.7(5) . . ?
C6E C7E H7EA 109.5 . . ?
C6E C7E H7EB 109.5 . . ?
H7EA C7E H7EB 108.1 . . ?
C2F C7F H7FA 109.1 . . ?
C2F C7F H7FB 109.1 . . ?
C6F C7F C2F 112.6(5) . . ?
C6F C7F H7FA 109.1 . . ?
C6F C7F H7FB 109.1 . . ?
H7FA C7F H7FB 107.8 . . ?
C2G C7G C6G 111.9(5) . . ?
C2G C7G H7GA 109.2 . . ?
C2G C7G H7GB 109.2 . . ?
C6G C7G H7GA 109.2 . . ?
C6G C7G H7GB 109.2 . . ?
H7GA C7G H7GB 107.9 . . ?
C2H C7H H7HA 109.3 . . ?
C2H C7H H7HB 109.3 . . ?
C6H C7H C2H 111.5(5) . . ?
C6H C7H H7HA 109.3 . . ?
C6H C7H H7HB 109.3 . . ?
H7HA C7H H7HB 108.0 . . ?
O3B C8B O4B 124.0(5) . . ?
O3B C8B C5B 124.9(5) . . ?
O4B C8B C5B 111.1(5) . . ?
O3C C8C O4C 121.9(5) . . ?
O3C C8C C5C 123.6(5) . . ?
O4C C8C C5C 114.4(5) . . ?
O3D C8D O4D 123.5(5) . . ?
O3D C8D C5D 123.6(5) . . ?
O4D C8D C5D 112.9(5) . . ?
O3E C8E O4E 122.0(5) . . ?
O3E C8E C5E 125.2(5) . . ?
O4E C8E C5E 112.9(5) . . ?
O3F C8F O4F 123.1(5) . . ?
O3F C8F C5F 123.3(5) . . ?
O4F C8F C5F 113.6(5) . . ?
O3G C8G O4G 124.2(5) . . ?
O3G C8G C5G 124.0(5) . . ?
O4G C8G C5G 111.8(5) . . ?
O3H C8H O4H 123.2(5) . . ?
O3H C8H C5H 124.0(5) . . ?
O4H C8H C5H 112.9(5) . . ?
C4B C9B H9BA 109.5 . . ?
C4B C9B H9BB 109.5 . . ?
C4B C9B H9BC 109.5 . . ?
H9BA C9B H9BB 109.5 . . ?
H9BA C9B H9BC 109.5 . . ?
H9BB C9B H9BC 109.5 . . ?
C4C C9C H9CA 109.5 . . ?
C4C C9C H9CB 109.5 . . ?
C4C C9C H9CC 109.5 . . ?
H9CA C9C H9CB 109.5 . . ?
H9CA C9C H9CC 109.5 . . ?
H9CB C9C H9CC 109.5 . . ?
C4D C9D H9DA 109.5 . . ?
C4D C9D H9DB 109.5 . . ?
C4D C9D H9DC 109.5 . . ?
H9DA C9D H9DB 109.5 . . ?
H9DA C9D H9DC 109.5 . . ?
H9DB C9D H9DC 109.5 . . ?
C4E C9E H9EA 109.5 . . ?
C4E C9E H9EB 109.5 . . ?
C4E C9E H9EC 109.5 . . ?
H9EA C9E H9EB 109.5 . . ?
H9EA C9E H9EC 109.5 . . ?
H9EB C9E H9EC 109.5 . . ?
C4F C9F H9FA 109.5 . . ?
C4F C9F H9FB 109.5 . . ?
C4F C9F H9FC 109.5 . . ?
H9FA C9F H9FB 109.5 . . ?
H9FA C9F H9FC 109.5 . . ?
H9FB C9F H9FC 109.5 . . ?
C4G C9G H9GA 109.5 . . ?
C4G C9G H9GB 109.5 . . ?
C4G C9G H9GC 109.5 . . ?
H9GA C9G H9GB 109.5 . . ?
H9GA C9G H9GC 109.5 . . ?
H9GB C9G H9GC 109.5 . . ?
C4H C9H H9HA 109.5 . . ?
C4H C9H H9HB 109.5 . . ?
C4H C9H H9HC 109.5 . . ?
H9HA C9H H9HB 109.5 . . ?
H9HA C9H H9HC 109.5 . . ?
H9HB C9H H9HC 109.5 . . ?
O2B C10B H10D 109.5 . . ?
O2B C10B H10E 109.5 . . ?
O2B C10B H10F 109.5 . . ?
H10D C10B H10E 109.5 . . ?
H10D C10B H10F 109.5 . . ?
H10E C10B H10F 109.5 . . ?
O2C C10C H10G 109.5 . . ?
O2C C10C H10H 109.5 . . ?
O2C C10C H10I 109.5 . . ?
H10G C10C H10H 109.5 . . ?
H10G C10C H10I 109.5 . . ?
H10H C10C H10I 109.5 . . ?
O2D C10D H10J 109.5 . . ?
O2D C10D H10K 109.5 . . ?
O2D C10D H10L 109.5 . . ?
H10J C10D H10K 109.5 . . ?
H10J C10D H10L 109.5 . . ?
H10K C10D H10L 109.5 . . ?
O2E C10E H10M 109.5 . . ?
O2E C10E H10N 109.5 . . ?
O2E C10E H10O 109.5 . . ?
H10M C10E H10N 109.5 . . ?
H10M C10E H10O 109.5 . . ?
H10N C10E H10O 109.5 . . ?
O2F C10F H10P 109.5 . . ?
O2F C10F H10Q 109.5 . . ?
O2F C10F H10R 109.5 . . ?
H10P C10F H10Q 109.5 . . ?
H10P C10F H10R 109.5 . . ?
H10Q C10F H10R 109.5 . . ?
O2G C10G H10S 109.5 . . ?
O2G C10G H10T 109.5 . . ?
O2G C10G H10U 109.5 . . ?
H10S C10G H10T 109.5 . . ?
H10S C10G H10U 109.5 . . ?
H10T C10G H10U 109.5 . . ?
O2H C10H H10V 109.5 . . ?
O2H C10H H10W 109.5 . . ?
O2H C10H H10X 109.5 . . ?
H10V C10H H10W 109.5 . . ?
H10V C10H H10X 109.5 . . ?
H10W C10H H10X 109.5 . . ?

loop_
_geom_bond_atom_site_label_1
_geom_bond_atom_site_label_2
_geom_bond_distance
_geom_bond_site_symmetry_2
_geom_bond_publ_flag
O1A C1A 1.23(2) . ?
O1AA C1A 1.25(3) . ?
O2A C1A 1.319(9) . ?
O2A C10A 1.451(7) . ?
O3A C8A 1.218(8) . ?
O4A H4A 0.8400 . ?
O4A C8A 1.327(7) . ?
C1A C2A 1.515(8) . ?
C2A H2A 1.0000 . ?
C2A C3A 1.532(8) . ?
C2A C7A 1.542(9) . ?
C3A H3AA 0.9900 . ?
C3A H3AB 0.9900 . ?
C3A C4A 1.523(8) . ?
C4A H4AA 1.0000 . ?
C4A C5A 1.547(8) . ?
C4A C9A 1.521(8) . ?
C5A H5A 1.0000 . ?
C5A C6A 1.527(8) . ?
C5A C8A 1.504(8) . ?
C6A H6AA 0.9900 . ?
C6A H6AB 0.9900 . ?
C6A C7A 1.531(8) . ?
C7A H7AA 0.9900 . ?
C7A H7AB 0.9900 . ?
C9A H9AA 0.9800 . ?
C9A H9AB 0.9800 . ?
C9A H9AC 0.9800 . ?
C10A H10A 0.9800 . ?
C10A H10B 0.9800 . ?
C10A H10C 0.9800 . ?
O1B C1B 1.211(8) . ?
O1C C1C 1.219(8) . ?
O1D C1D 1.212(8) . ?
O1E C1E 1.208(8) . ?
O1F C1F 1.215(8) . ?
O1G C1G 1.207(7) . ?
O1H C1H 1.212(7) . ?
O2B C1B 1.303(8) . ?
O2B C10B 1.451(8) . ?
O2C C1C 1.328(7) . ?
O2C C10C 1.440(7) . ?
O2D C1D 1.300(8) . ?
O2D C10D 1.452(8) . ?
O2E C1E 1.320(8) . ?
O2E C10E 1.454(7) . ?
O2F C1F 1.324(8) . ?
O2F C10F 1.455(7) . ?
O2G C1G 1.335(7) . ?
O2G C10G 1.449(7) . ?
O2H C1H 1.331(8) . ?
O2H C10H 1.454(7) . ?
O3B C8B 1.205(8) . ?
O3C C8C 1.217(7) . ?
O3D C8D 1.208(7) . ?
O3E C8E 1.212(7) . ?
O3F C8F 1.221(7) . ?
O3G C8G 1.209(8) . ?
O3H C8H 1.215(7) . ?
O4B H4B 0.8400 . ?
O4B C8B 1.322(8) . ?
O4C H4C 0.8400 . ?
O4C C8C 1.311(7) . ?
O4D H4D 0.8400 . ?
O4D C8D 1.323(7) . ?
O4E H4E 0.8400 . ?
O4E C8E 1.318(7) . ?
O4F H4F 0.8400 . ?
O4F C8F 1.300(7) . ?
O4G H4G 0.8400 . ?
O4G C8G 1.328(8) . ?
O4H H4H 0.8400 . ?
O4H C8H 1.320(7) . ?
C1B C2B 1.500(8) . ?
C1C C2C 1.510(8) . ?
C1D C2D 1.505(8) . ?
C1E C2E 1.518(8) . ?
C1F C2F 1.512(8) . ?
C1G C2G 1.515(7) . ?
C1H C2H 1.503(8) . ?
C2B H2B 1.0000 . ?
C2B C3B 1.549(8) . ?
C2B C7B 1.518(9) . ?
C2C H2C 1.0000 . ?
C2C C3C 1.525(8) . ?
C2C C7C 1.527(8) . ?
C2D H2D 1.0000 . ?
C2D C3D 1.539(8) . ?
C2D C7D 1.534(8) . ?
C2E H2E 1.0000 . ?
C2E C3E 1.516(8) . ?
C2E C7E 1.535(8) . ?
C2F H2F 1.0000 . ?
C2F C3F 1.551(11) . ?
C2F C7F 1.528(10) . ?
C2G H2G 1.0000 . ?
C2G C3G 1.525(8) . ?
C2G C7G 1.521(8) . ?
C2H H2H 1.0000 . ?
C2H C3H 1.527(8) . ?
C2H C7H 1.533(8) . ?
C3B H3BA 0.9900 . ?
C3B H3BB 0.9900 . ?
C3B C4B 1.531(9) . ?
C3C H3CA 0.9900 . ?
C3C H3CB 0.9900 . ?
C3C C4C 1.540(8) . ?
C3D H3DA 0.9900 . ?
C3D H3DB 0.9900 . ?
C3D C4D 1.524(8) . ?
C3E H3EA 0.9900 . ?
C3E H3EB 0.9900 . ?
C3E C4E 1.535(8) . ?
C3F H3FA 0.9900 . ?
C3F H3FB 0.9900 . ?
C3F C4F 1.543(9) . ?
C3G H3GA 0.9900 . ?
C3G H3GB 0.9900 . ?
C3G C4G 1.547(9) . ?
C3H H3HA 0.9900 . ?
C3H H3HB 0.9900 . ?
C3H C4H 1.531(7) . ?
C4B H4BA 1.0000 . ?
C4B C5B 1.539(9) . ?
C4B C9B 1.517(10) . ?
C4C H4CA 1.0000 . ?
C4C C5C 1.541(8) . ?
C4C C9C 1.539(8) . ?
C4D H4DA 1.0000 . ?
C4D C5D 1.538(8) . ?
C4D C9D 1.528(9) . ?
C4E H4EA 1.0000 . ?
C4E C5E 1.553(7) . ?
C4E C9E 1.519(8) . ?
C4F H4FA 1.0000 . ?
C4F C5F 1.555(8) . ?
C4F C9F 1.496(14) . ?
C4G H4GA 1.0000 . ?
C4G C5G 1.560(10) . ?
C4G C9G 1.523(12) . ?
C4H H4HA 1.0000 . ?
C4H C5H 1.552(8) . ?
C4H C9H 1.520(8) . ?
C5B H5B 1.0000 . ?
C5B C6B 1.528(9) . ?
C5B C8B 1.517(8) . ?
C5C H5C 1.0000 . ?
C5C C6C 1.527(8) . ?
C5C C8C 1.510(8) . ?
C5D H5D 1.0000 . ?
C5D C6D 1.537(9) . ?
C5D C8D 1.519(8) . ?
C5E H5E 1.0000 . ?
C5E C6E 1.523(8) . ?
C5E C8E 1.499(8) . ?
C5F H5F 1.0000 . ?
C5F C6F 1.508(9) . ?
C5F C8F 1.507(8) . ?
C5G H5G 1.0000 . ?
C5G C6G 1.533(9) . ?
C5G C8G 1.522(8) . ?
C5H H5H 1.0000 . ?
C5H C6H 1.517(8) . ?
C5H C8H 1.510(7) . ?
C6B H6BA 0.9900 . ?
C6B H6BB 0.9900 . ?
C6B C7B 1.529(8) . ?
C6C H6CA 0.9900 . ?
C6C H6CB 0.9900 . ?
C6C C7C 1.521(8) . ?
C6D H6DA 0.9900 . ?
C6D H6DB 0.9900 . ?
C6D C7D 1.520(8) . ?
C6E H6EA 0.9900 . ?
C6E H6EB 0.9900 . ?
C6E C7E 1.531(8) . ?
C6F H6FA 0.9900 . ?
C6F H6FB 0.9900 . ?
C6F C7F 1.518(8) . ?
C6G H6GA 0.9900 . ?
C6G H6GB 0.9900 . ?
C6G C7G 1.525(8) . ?
C6H H6HA 0.9900 . ?
C6H H6HB 0.9900 . ?
C6H C7H 1.532(7) . ?
C7B H7BA 0.9900 . ?
C7B H7BB 0.9900 . ?
C7C H7CA 0.9900 . ?
C7C H7CB 0.9900 . ?
C7D H7DA 0.9900 . ?
C7D H7DB 0.9900 . ?
C7E H7EA 0.9900 . ?
C7E H7EB 0.9900 . ?
C7F H7FA 0.9900 . ?
C7F H7FB 0.9900 . ?
C7G H7GA 0.9900 . ?
C7G H7GB 0.9900 . ?
C7H H7HA 0.9900 . ?
C7H H7HB 0.9900 . ?
C9B H9BA 0.9800 . ?
C9B H9BB 0.9800 . ?
C9B H9BC 0.9800 . ?
C9C H9CA 0.9800 . ?
C9C H9CB 0.9800 . ?
C9C H9CC 0.9800 . ?
C9D H9DA 0.9800 . ?
C9D H9DB 0.9800 . ?
C9D H9DC 0.9800 . ?
C9E H9EA 0.9800 . ?
C9E H9EB 0.9800 . ?
C9E H9EC 0.9800 . ?
C9F H9FA 0.9800 . ?
C9F H9FB 0.9800 . ?
C9F H9FC 0.9800 . ?
C9G H9GA 0.9800 . ?
C9G H9GB 0.9800 . ?
C9G H9GC 0.9800 . ?
C9H H9HA 0.9800 . ?
C9H H9HB 0.9800 . ?
C9H H9HC 0.9800 . ?
C10B H10D 0.9800 . ?
C10B H10E 0.9800 . ?
C10B H10F 0.9800 . ?
C10C H10G 0.9800 . ?
C10C H10H 0.9800 . ?
C10C H10I 0.9800 . ?
C10D H10J 0.9800 . ?
C10D H10K 0.9800 . ?
C10D H10L 0.9800 . ?
C10E H10M 0.9800 . ?
C10E H10N 0.9800 . ?
C10E H10O 0.9800 . ?
C10F H10P 0.9800 . ?
C10F H10Q 0.9800 . ?
C10F H10R 0.9800 . ?
C10G H10S 0.9800 . ?
C10G H10T 0.9800 . ?
C10G H10U 0.9800 . ?
C10H H10V 0.9800 . ?
C10H H10W 0.9800 . ?
C10H H10X 0.9800 . ?

loop_
_geom_hbond_atom_site_label_D
_geom_hbond_atom_site_label_H
_geom_hbond_atom_site_label_A
_geom_hbond_distance_DH
_geom_hbond_distance_HA
_geom_hbond_distance_DA
_geom_hbond_angle_DHA
_geom_hbond_site_symmetry_A
_geom_hbond_publ_flag
O4A H4A O3B 0.84 1.90 2.717(6) 163.7 1_554 yes
O4B H4B O3A 0.84 1.78 2.621(6) 173.9 1_556 yes
O4C H4C O3D 0.84 1.82 2.653(6) 173.3 . yes
O4D H4D O3C 0.84 1.84 2.683(6) 177.1 . yes
O4E H4E O3F 0.84 1.79 2.631(6) 174.9 . yes
O4F H4F O3E 0.84 1.87 2.694(5) 166.1 . yes
O4G H4G O3H 0.84 1.86 2.662(6) 160.5 1_554 yes
O4H H4H O3G 0.84 1.81 2.650(5) 179.3 1_556 yes

loop_
_geom_torsion_atom_site_label_1
_geom_torsion_atom_site_label_2
_geom_torsion_atom_site_label_3
_geom_torsion_atom_site_label_4
_geom_torsion
_geom_torsion_site_symmetry_1
_geom_torsion_site_symmetry_2
_geom_torsion_site_symmetry_3
_geom_torsion_site_symmetry_4
_geom_torsion_publ_flag
O1A C1A C2A C3A 153.1(11) . . . . ?
O1A C1A C2A C7A -83.7(12) . . . . ?
O1AA C1A C2A C3A -172.9(13) . . . . ?
O1AA C1A C2A C7A -49.8(14) . . . . ?
O2A C1A C2A C3A -15.7(8) . . . . ?
O2A C1A C2A C7A 107.4(7) . . . . ?
C1A C2A C3A C4A 176.9(5) . . . . ?
C1A C2A C7A C6A -179.7(5) . . . . ?
C2A C3A C4A C5A -55.1(6) . . . . ?
C2A C3A C4A C9A 70.9(6) . . . . ?
C3A C2A C7A C6A -54.0(7) . . . . ?
C3A C4A C5A C6A 54.4(6) . . . . ?
C3A C4A C5A C8A 177.1(5) . . . . ?
C4A C5A C6A C7A -54.7(6) . . . . ?
C4A C5A C8A O3A -109.7(6) . . . . ?
C4A C5A C8A O4A 71.2(6) . . . . ?
C5A C6A C7A C2A 54.6(7) . . . . ?
C6A C5A C8A O3A 14.2(8) . . . . ?
C6A C5A C8A O4A -164.9(5) . . . . ?
C7A C2A C3A C4A 55.1(7) . . . . ?
C8A C5A C6A C7A -177.3(5) . . . . ?
C9A C4A C5A C6A -70.6(6) . . . . ?
C9A C4A C5A C8A 52.2(6) . . . . ?
C10A O2A C1A O1A 13.0(14) . . . . ?
C10A O2A C1A O1AA -20.4(14) . . . . ?
C10A O2A C1A C2A -177.7(6) . . . . ?
O1B C1B C2B C3B 142.9(8) . . . . ?
O1B C1B C2B C7B -93.0(9) . . . . ?
O1C C1C C2C C3C -81.9(7) . . . . ?
O1C C1C C2C C7C 41.0(8) . . . . ?
O1D C1D C2D C3D 147.9(7) . . . . ?
O1D C1D C2D C7D -88.1(8) . . . . ?
O1E C1E C2E C3E 6.3(8) . . . . ?
O1E C1E C2E C7E 131.4(6) . . . . ?
O1F C1F C2F C3F -46.0(9) . . . . ?
O1F C1F C2F C7F 72.4(9) . . . . ?
O1G C1G C2G C3G 12.6(9) . . . . ?
O1G C1G C2G C7G 140.6(7) . . . . ?
O1H C1H C2H C3H -37.3(9) . . . . ?
O1H C1H C2H C7H 84.8(8) . . . . ?
O2B C1B C2B C3B -39.7(8) . . . . ?
O2B C1B C2B C7B 84.4(7) . . . . ?
O2C C1C C2C C3C 96.8(6) . . . . ?
O2C C1C C2C C7C -140.3(5) . . . . ?
O2D C1D C2D C3D -34.4(7) . . . . ?
O2D C1D C2D C7D 89.6(6) . . . . ?
O2E C1E C2E C3E -174.3(5) . . . . ?
O2E C1E C2E C7E -49.2(7) . . . . ?
O2F C1F C2F C3F 133.3(6) . . . . ?
O2F C1F C2F C7F -108.4(6) . . . . ?
O2G C1G C2G C3G -168.7(6) . . . . ?
O2G C1G C2G C7G -40.8(7) . . . . ?
O2H C1H C2H C3H 144.0(5) . . . . ?
O2H C1H C2H C7H -93.9(6) . . . . ?
C1B C2B C3B C4B -178.3(5) . . . . ?
C1B C2B C7B C6B 176.9(6) . . . . ?
C1C C2C C3C C4C 177.0(5) . . . . ?
C1C C2C C7C C6C -177.5(5) . . . . ?
C1D C2D C3D C4D 178.6(5) . . . . ?
C1D C2D C7D C6D -179.7(5) . . . . ?
C1E C2E C3E C4E -177.0(4) . . . . ?
C1E C2E C7E C6E 177.9(5) . . . . ?
C1F C2F C3F C4F 178.4(6) . . . . ?
C1F C2F C7F C6F -176.8(5) . . . . ?
C1G C2G C3G C4G -178.8(6) . . . . ?
C1G C2G C7G C6G 178.4(5) . . . . ?
C1H C2H C3H C4H -179.2(5) . . . . ?
C1H C2H C7H C6H -178.6(5) . . . . ?
C2B C3B C4B C5B -55.0(7) . . . . ?
C2B C3B C4B C9B 71.0(7) . . . . ?
C2C C3C C4C C5C -52.7(6) . . . . ?
C2C C3C C4C C9C 70.8(6) . . . . ?
C2D C3D C4D C5D -55.5(6) . . . . ?
C2D C3D C4D C9D 71.3(6) . . . . ?
C2E C3E C4E C5E -56.0(6) . . . . ?
C2E C3E C4E C9E 69.5(6) . . . . ?
C2F C3F C4F C5F -56.9(9) . . . . ?
C2F C3F C4F C9F 68.9(9) . . . . ?
C2G C3G C4G C5G -54.9(8) . . . . ?
C2G C3G C4G C9G 70.1(7) . . . . ?
C2H C3H C4H C5H -58.5(6) . . . . ?
C2H C3H C4H C9H 66.5(6) . . . . ?
C3B C2B C7B C6B -57.9(7) . . . . ?
C3B C4B C5B C6B 56.8(7) . . . . ?
C3B C4B C5B C8B -177.7(5) . . . . ?
C3C C2C C7C C6C -55.7(6) . . . . ?
C3C C4C C5C C6C 54.6(6) . . . . ?
C3C C4C C5C C8C -178.3(4) . . . . ?
C3D C2D C7D C6D -54.1(7) . . . . ?
C3D C4D C5D C6D 56.2(7) . . . . ?
C3D C4D C5D C8D -176.6(5) . . . . ?
C3E C2E C7E C6E -56.8(7) . . . . ?
C3E C4E C5E C6E 56.3(6) . . . . ?
C3E C4E C5E C8E -177.7(4) . . . . ?
C3F C2F C7F C6F -57.9(7) . . . . ?
C3F C4F C5F C6F 53.8(8) . . . . ?
C3F C4F C5F C8F -178.6(6) . . . . ?
C3G C2G C7G C6G -53.8(7) . . . . ?
C3G C4G C5G C6G 59.7(7) . . . . ?
C3G C4G C5G C8G -176.2(5) . . . . ?
C3H C2H C7H C6H -55.9(6) . . . . ?
C3H C4H C5H C6H 56.9(6) . . . . ?
C3H C4H C5H C8H -179.1(5) . . . . ?
C4B C5B C6B C7B -59.6(7) . . . . ?
C4B C5B C8B O3B -100.7(7) . . . . ?
C4B C5B C8B O4B 77.0(6) . . . . ?
C4C C5C C6C C7C -58.6(6) . . . . ?
C4C C5C C8C O3C -133.6(5) . . . . ?
C4C C5C C8C O4C 46.7(6) . . . . ?
C4D C5D C6D C7D -57.4(7) . . . . ?
C4D C5D C8D O3D -134.7(6) . . . . ?
C4D C5D C8D O4D 46.9(7) . . . . ?
C4E C5E C6E C7E -57.4(6) . . . . ?
C4E C5E C8E O3E -120.9(6) . . . . ?
C4E C5E C8E O4E 58.5(6) . . . . ?
C4F C5F C6F C7F -53.1(7) . . . . ?
C4F C5F C8F O3F -119.1(7) . . . . ?
C4F C5F C8F O4F 61.6(7) . . . . ?
C4G C5G C6G C7G -60.9(7) . . . . ?
C4G C5G C8G O3G -114.6(7) . . . . ?
C4G C5G C8G O4G 63.8(7) . . . . ?
C4H C5H C6H C7H -55.2(6) . . . . ?
C4H C5H C8H O3H -117.0(6) . . . . ?
C4H C5H C8H O4H 62.2(6) . . . . ?
C5B C6B C7B C2B 59.3(7) . . . . ?
C5C C6C C7C C2C 58.3(6) . . . . ?
C5D C6D C7D C2D 55.6(7) . . . . ?
C5E C6E C7E C2E 57.0(7) . . . . ?
C5F C6F C7F C2F 55.6(8) . . . . ?
C5G C6G C7G C2G 57.0(7) . . . . ?
C5H C6H C7H C2H 54.3(6) . . . . ?
C6B C5B C8B O3B 24.5(8) . . . . ?
C6B C5B C8B O4B -157.7(5) . . . . ?
C6C C5C C8C O3C -7.5(7) . . . . ?
C6C C5C C8C O4C 172.9(5) . . . . ?
C6D C5D C8D O3D -7.6(8) . . . . ?
C6D C5D C8D O4D 174.1(5) . . . . ?
C6E C5E C8E O3E 4.5(8) . . . . ?
C6E C5E C8E O4E -176.1(5) . . . . ?
C6F C5F C8F O3F 8.8(8) . . . . ?
C6F C5F C8F O4F -170.6(5) . . . . ?
C6G C5G C8G O3G 9.6(8) . . . . ?
C6G C5G C8G O4G -172.1(6) . . . . ?
C6H C5H C8H O3H 7.6(8) . . . . ?
C6H C5H C8H O4H -173.2(5) . . . . ?
C7B C2B C3B C4B 56.9(7) . . . . ?
C7C C2C C3C C4C 53.9(6) . . . . ?
C7D C2D C3D C4D 55.2(7) . . . . ?
C7E C2E C3E C4E 56.9(6) . . . . ?
C7F C2F C3F C4F 59.2(8) . . . . ?
C7G C2G C3G C4G 53.2(8) . . . . ?
C7H C2H C3H C4H 58.9(6) . . . . ?
C8B C5B C6B C7B 176.8(5) . . . . ?
C8C C5C C6C C7C 176.1(4) . . . . ?
C8D C5D C6D C7D 175.6(5) . . . . ?
C8E C5E C6E C7E 177.4(5) . . . . ?
C8F C5F C6F C7F -179.5(5) . . . . ?
C8G C5G C6G C7G 175.0(5) . . . . ?
C8H C5H C6H C7H -178.6(5) . . . . ?
C9B C4B C5B C6B -69.3(7) . . . . ?
C9B C4B C5B C8B 56.1(7) . . . . ?
C9C C4C C5C C6C -69.2(6) . . . . ?
C9C C4C C5C C8C 57.8(6) . . . . ?
C9D C4D C5D C6D -69.9(7) . . . . ?
C9D C4D C5D C8D 57.3(7) . . . . ?
C9E C4E C5E C6E -69.3(6) . . . . ?
C9E C4E C5E C8E 56.6(6) . . . . ?
C9F C4F C5F C6F -71.6(8) . . . . ?
C9F C4F C5F C8F 56.0(8) . . . . ?
C9G C4G C5G C6G -64.5(7) . . . . ?
C9G C4G C5G C8G 59.6(7) . . . . ?
C9H C4H C5H C6H -68.6(6) . . . . ?
C9H C4H C5H C8H 55.4(6) . . . . ?
C10B O2B C1B O1B -1.7(10) . . . . ?
C10B O2B C1B C2B -179.1(6) . . . . ?
C10C O2C C1C O1C -1.6(9) . . . . ?
C10C O2C C1C C2C 179.7(5) . . . . ?
C10D O2D C1D O1D 1.6(10) . . . . ?
C10D O2D C1D C2D -176.1(5) . . . . ?
C10E O2E C1E O1E -1.1(9) . . . . ?
C10E O2E C1E C2E 179.5(5) . . . . ?
C10F O2F C1F O1F 0.2(9) . . . . ?
C10F O2F C1F C2F -179.0(6) . . . . ?
C10G O2G C1G O1G 0.0(9) . . . . ?
C10G O2G C1G C2G -178.7(5) . . . . ?
C10H O2H C1H O1H 2.0(9) . . . . ?
C10H O2H C1H C2H -179.2(5) . . . . ?
